data_2021624
loop_
_publ_author_name
'Piontek, Mateusz'
'Morgenstern, Bernd'
'Steinbr\"uck, Nils'
'Oberhausen, Bastian'
'Kickelbick, Guido'
'Hegetschweiler, Kaspar'

_publ_section_title
;
 HBr or not HBr? That is the question: crystal structure of
 6-hydroxy-1,4-diazepane-1,4-diium dibromide redetermined
;
_journal_coeditor_code KU3242
_journal_issue 6
_journal_name_full 'Acta Crystallographica Section C'
_journal_page_first
;
;
_journal_paper_doi 10.1107/S2053229619005321
_journal_volume 75
_journal_year 2019
_chemical_formula_iupac 'C5 H14 N2 O 2+, 2Br -'
_chemical_formula_moiety 'C5 H14 N2 O 2+, 2(Br -)'
_chemical_formula_sum 'C5 H14 Br2 N2 O'
_chemical_formula_weight 278.00
_chemical_name_systematic
;
6-Hydroxy-1,4-diazepane-1,4-diium dibromide
;
_space_group_crystal_system orthorhombic
_space_group_IT_number 19
_space_group_name_Hall 'P 2ac 2ab'
_space_group_name_H-M_alt 'P 21 21 21'
_symmetry_space_group_name_Hall 'P 2ac 2ab'
_symmetry_space_group_name_H-M 'P 21 21 21'
_atom_sites_solution_hydrogens mixed
_atom_sites_solution_primary direct
_atom_sites_solution_secondary difmap
_audit_creation_method SHELXL-2014/6
_cell_angle_alpha 90
_cell_angle_beta 90
_cell_angle_gamma 90
_cell_formula_units_Z 4
_cell_length_a 7.7005(4)
_cell_length_b 9.2774(5)
_cell_length_c 12.6853(6)
_cell_measurement_reflns_used 1133
_cell_measurement_temperature 142(2)
_cell_measurement_theta_max 25.69
_cell_measurement_theta_min 3.80
_cell_volume 906.25(8)
_computing_cell_refinement
;
SAINT (Bruker, 2010)
;
_computing_data_collection
;
APEX2 (Bruker, 2010)
;
_computing_data_reduction
;
SAINT (Bruker, 2010)
;
_computing_molecular_graphics
;
DIAMOND (Brandenburg, 2007)
;
_computing_publication_material
;
PLATON (Spek, 2009)
;
_computing_structure_refinement
;
SHELXL2014 (Sheldrick, 2015b)
;
_computing_structure_solution
;
SHELXT2014 (Sheldrick, 2015a)
;
_diffrn_ambient_temperature 142(2)
_diffrn_measured_fraction_theta_full 1.000
_diffrn_measured_fraction_theta_max 0.996
_diffrn_measurement_device_type 'Bruker APEXII CCD'
_diffrn_measurement_method '\f and \w scans'
_diffrn_radiation_type MoK\a
_diffrn_radiation_wavelength 0.71073
_diffrn_reflns_av_R_equivalents 0.0502
_diffrn_reflns_av_unetI/netI 0.0815
_diffrn_reflns_limit_h_max 10
_diffrn_reflns_limit_h_min -8
_diffrn_reflns_limit_k_max 12
_diffrn_reflns_limit_k_min -10
_diffrn_reflns_limit_l_max 15
_diffrn_reflns_limit_l_min -16
_diffrn_reflns_number 4858
_diffrn_reflns_theta_full 25.242
_diffrn_reflns_theta_max 27.585
_diffrn_reflns_theta_min 2.720
_diffrn_source 'sealed tube'
_exptl_absorpt_coefficient_mu 8.889
_exptl_absorpt_correction_T_max 0.7456
_exptl_absorpt_correction_T_min 0.5761
_exptl_absorpt_correction_type multi-scan
_exptl_absorpt_process_details
;
(SADABS; Krause <i>et al.</i>,  2015)
;
_exptl_crystal_colour colourless
_exptl_crystal_density_diffrn 2.038
_exptl_crystal_description needle
_exptl_crystal_F_000 544
_exptl_crystal_size_max 0.228
_exptl_crystal_size_mid 0.070
_exptl_crystal_size_min 0.019
_refine_diff_density_max 0.614
_refine_diff_density_min -0.512
_refine_ls_abs_structure_details
;
Flack <i>x</i> determined using 646 quotients [(I+)-(I-)]/[(I+)+(I-)]
(Parsons <i>et al.</i>,  2013)
;
_refine_ls_abs_structure_Flack 0.05(2)
_refine_ls_extinction_method none
_refine_ls_goodness_of_fit_ref 0.932
_refine_ls_hydrogen_treatment mixed
_refine_ls_matrix_type full
_refine_ls_number_parameters 106
_refine_ls_number_reflns 2089
_refine_ls_number_restraints 5
_refine_ls_restrained_S_all 0.931
_refine_ls_R_factor_all 0.0483
_refine_ls_R_factor_gt 0.0372
_refine_ls_shift/su_max 0.000
_refine_ls_shift/su_mean 0.000
_refine_ls_structure_factor_coef Fsqd
_refine_ls_weighting_details 'w=1/[\s^2^(Fo^2^)] where P=(Fo^2^+2Fc^2^)/3'
_refine_ls_weighting_scheme calc
_refine_ls_wR_factor_gt 0.0594
_refine_ls_wR_factor_ref 0.0632
_reflns_number_gt 1789
_reflns_number_total 2089
_reflns_threshold_expression 'I > 2\s(I)'
_cod_data_source_file ku3242sup1.cif
_cod_data_source_block I
_cod_database_code 2021624
_shelx_space_group_comment
;
The symmetry employed for this shelxl refinement is uniquely defined
by the following loop, which should always be used as a source of
symmetry information in preference to the above space-group names.
They are only intended as comments.
;
_shelx_estimated_absorpt_t_min 0.236
_shelx_estimated_absorpt_t_max 0.849
_shelxl_version_number 2014/6

loop_
_space_group_symop_operation_xyz
'x, y, z'
'-x+1/2, -y, z+1/2'
'-x, y+1/2, -z+1/2'
'x+1/2, -y+1/2, -z'

loop_
_atom_site_type_symbol
_atom_site_label
_atom_site_fract_x
_atom_site_fract_y
_atom_site_fract_z
_atom_site_U_iso_or_equiv
_atom_site_adp_type
_atom_site_calc_flag
_atom_site_occupancy
C C1 0.5844(9) 0.5995(7) 0.5028(5) 0.0123(15) Uani d 1
H H1 0.6966 0.6299 0.5357 0.015 Uiso calc 1
C C2 0.5905(8) 0.6493(8) 0.3890(5) 0.0133(15) Uani d 1
H H2A 0.6493 0.7441 0.3860 0.016 Uiso calc 1
H H2B 0.6615 0.5803 0.3479 0.016 Uiso calc 1
C C3 0.2761(9) 0.5574(9) 0.3664(5) 0.0152(16) Uani d 1
H H3A 0.1864 0.5590 0.3106 0.018 Uiso calc 1
H H3B 0.2205 0.5892 0.4329 0.018 Uiso calc 1
C C4 0.3390(9) 0.4052(8) 0.3801(5) 0.0144(17) Uani d 1
H H4A 0.2443 0.3376 0.3617 0.017 Uiso calc 1
H H4B 0.4370 0.3874 0.3313 0.017 Uiso calc 1
C C5 0.5688(8) 0.4385(8) 0.5208(5) 0.0139(16) Uani d 1
H H5A 0.6604 0.3890 0.4797 0.017 Uiso calc 1
H H5B 0.5902 0.4181 0.5963 0.017 Uiso calc 1
N N1 0.4167(7) 0.6626(8) 0.3381(4) 0.0133(13) Uani d 1
H H1N 0.433(8) 0.645(8) 0.2703(17) 0.016 Uiso d 1
H H2N 0.382(9) 0.753(3) 0.340(5) 0.016 Uiso d 1
N N2 0.3970(9) 0.3769(6) 0.4909(5) 0.0139(14) Uani d 1
H H3N 0.403(10) 0.2828(18) 0.498(6) 0.017 Uiso d 1
H H4N 0.321(7) 0.410(7) 0.537(4) 0.017 Uiso d 1
O O1 0.4508(6) 0.6777(6) 0.5558(3) 0.0180(12) Uani d 1
H H1O 0.491(9) 0.661(9) 0.616(3) 0.027 Uiso d 1
Br Br1 0.48660(9) 0.54448(8) 0.10235(5) 0.01472(18) Uani d 1
Br Br2 0.61165(9) 0.65666(9) 0.79166(5) 0.01602(18) Uani d 1

loop_
_atom_site_aniso_label
_atom_site_aniso_U_11
_atom_site_aniso_U_22
_atom_site_aniso_U_33
_atom_site_aniso_U_12
_atom_site_aniso_U_13
_atom_site_aniso_U_23
C1 0.010(4) 0.012(4) 0.014(3) -0.003(3) -0.002(3) -0.002(3)
C2 0.009(3) 0.014(4) 0.017(3) -0.003(3) 0.000(3) 0.002(4)
C3 0.017(4) 0.018(4) 0.010(3) 0.002(4) 0.001(3) 0.003(4)
C4 0.010(4) 0.017(4) 0.016(4) -0.001(3) -0.006(3) -0.001(3)
C5 0.010(3) 0.017(4) 0.014(3) -0.001(3) -0.003(3) 0.005(3)
N1 0.016(3) 0.013(3) 0.011(3) 0.003(3) 0.001(2) 0.002(3)
N2 0.014(3) 0.014(4) 0.013(3) 0.006(3) -0.003(2) 0.005(3)
O1 0.019(3) 0.021(3) 0.013(2) 0.007(3) -0.004(2) -0.005(2)
Br1 0.0136(3) 0.0172(4) 0.0134(3) 0.0003(3) -0.0008(3) -0.0018(3)
Br2 0.0166(4) 0.0195(4) 0.0120(3) -0.0024(4) 0.0007(3) 0.0008(4)

loop_
_atom_type_symbol
_atom_type_description
_atom_type_scat_dispersion_real
_atom_type_scat_dispersion_imag
_atom_type_scat_source
C C 0.0033 0.0016 'International Tables Vol C Tables 4.2.6.8 and 6.1.1.4'
H H 0.0000 0.0000 'International Tables Vol C Tables 4.2.6.8 and 6.1.1.4'
N N 0.0061 0.0033 'International Tables Vol C Tables 4.2.6.8 and 6.1.1.4'
O O 0.0106 0.0060 'International Tables Vol C Tables 4.2.6.8 and 6.1.1.4'
Br Br -0.2901 2.4595 'International Tables Vol C Tables 4.2.6.8 and 6.1.1.4'

loop_
_geom_angle_atom_site_label_1
_geom_angle_atom_site_label_2
_geom_angle_atom_site_label_3
_geom_angle
O1 C1 C5 111.9(6)
O1 C1 C2 108.4(5)
C5 C1 C2 116.5(6)
O1 C1 H1 106.5
C5 C1 H1 106.5
C2 C1 H1 106.5
N1 C2 C1 114.2(5)
N1 C2 H2A 108.7
C1 C2 H2A 108.7
N1 C2 H2B 108.7
C1 C2 H2B 108.7
H2A C2 H2B 107.6
N1 C3 C4 113.9(6)
N1 C3 H3A 108.8
C4 C3 H3A 108.8
N1 C3 H3B 108.8
C4 C3 H3B 108.8
H3A C3 H3B 107.7
N2 C4 C3 111.7(6)
N2 C4 H4A 109.3
C3 C4 H4A 109.3
N2 C4 H4B 109.3
C3 C4 H4B 109.3
H4A C4 H4B 107.9
N2 C5 C1 114.2(6)
N2 C5 H5A 108.7
C1 C5 H5A 108.7
N2 C5 H5B 108.7
C1 C5 H5B 108.7
H5A C5 H5B 107.6
C2 N1 C3 119.3(6)
C2 N1 H1N 106(4)
C3 N1 H1N 103(5)
C2 N1 H2N 110(5)
C3 N1 H2N 113(5)
H1N N1 H2N 104(7)
C5 N2 C4 115.9(6)
C5 N2 H3N 108(5)
C4 N2 H3N 107(5)
C5 N2 H4N 106(5)
C4 N2 H4N 111(4)
H3N N2 H4N 109(7)
C1 O1 H1O 94(5)

loop_
_geom_bond_atom_site_label_1
_geom_bond_atom_site_label_2
_geom_bond_distance
C1 O1 1.427(8)
C1 C5 1.516(10)
C1 C2 1.517(9)
C1 H1 1.0000
C2 N1 1.491(8)
C2 H2A 0.9900
C2 H2B 0.9900
C3 N1 1.502(9)
C3 C4 1.503(10)
C3 H3A 0.9900
C3 H3B 0.9900
C4 N2 1.498(8)
C4 H4A 0.9900
C4 H4B 0.9900
C5 N2 1.490(9)
C5 H5A 0.9900
C5 H5B 0.9900
N1 H1N 0.883(13)
N1 H2N 0.882(13)
N2 H3N 0.879(13)
N2 H4N 0.884(13)
O1 H1O 0.839(13)

loop_
_geom_hbond_atom_site_label_D
_geom_hbond_atom_site_label_H
_geom_hbond_atom_site_label_A
_geom_hbond_site_symmetry_A
_geom_hbond_distance_DH
_geom_hbond_distance_HA
_geom_hbond_distance_DA
_geom_hbond_angle_DHA
O1 H1O Br2 . 0.839(13) 2.41(2) 3.244(4) 170(8)
N1 H1N Br1 . 0.883(13) 2.36(2) 3.230(6) 167(7)
N1 H2N Br2 4_466 0.882(13) 2.79(6) 3.323(6) 120(5)
N2 H3N Br1 3_645 0.879(13) 2.69(5) 3.422(6) 142(6)
N2 H4N Br1 2_565 0.884(13) 2.55(3) 3.355(6) 153(6)

loop_
_geom_torsion_atom_site_label_1
_geom_torsion_atom_site_label_2
_geom_torsion_atom_site_label_3
_geom_torsion_atom_site_label_4
_geom_torsion
O1 C1 C2 N1 -44.8(8)
C5 C1 C2 N1 82.5(8)
N1 C3 C4 N2 88.3(7)
O1 C1 C5 N2 55.6(8)
C2 C1 C5 N2 -69.9(8)
C1 C2 N1 C3 -35.3(9)
C4 C3 N1 C2 -39.4(8)
C1 C5 N2 C4 55.1(8)
C3 C4 N2 C5 -75.7(7)

_cod_database_fobs_code 2021624
